data_2213427
loop_
_publ_author_name
'Ming-Jin, Xie '
'Xi-Zhu Chen'
'Wei-Ping Liu'
'Yao Yu'
'Qing-Shong Ye'

_publ_section_title
;(1,3-Diaminopropan-2-ol-\k^2^<i>N</i>,<i>N</i>')(3-hydroxycyclobutane-1,1-dicarboxylato-\k^2^<i>O</i>,<i>O</i>')platinum(II)
 monohydrate
;
_journal_coeditor_code KP2095
_journal_issue 5
_journal_name_full 'Acta Crystallographica Section E'
_journal_page_first m1495
_journal_page_last m1497
_journal_paper_doi 10.1107/S1600536807018211
_journal_volume 63
_journal_year 2007
_chemical_formula_iupac '[Pt (C6 H6 O5) (C3 H6 N2 O)], H2 O'
_chemical_formula_moiety 'C9 H12 N2 O6 Pt, H2 O'
_chemical_formula_sum 'C9 H14 N2 O7 Pt'
_chemical_formula_weight 457.31
_chemical_name_systematic
;
(1,3-Diaminopropan-2-ol-\k^2^N,N')(3-hydroxycyclobutane-1,1-dicarboxylato-
\k^2^O,O')platinum(II) monohydrate
;
_space_group_IT_number 2
_symmetry_cell_setting triclinic
_symmetry_space_group_name_Hall '-P 1'
_symmetry_space_group_name_H-M 'P -1'
_atom_sites_solution_hydrogens geom
_atom_sites_solution_primary direct
_atom_sites_solution_secondary difmap
_audit_creation_method SHELXL-97
_cell_angle_alpha 76.3630(10)
_cell_angle_beta 70.3950(10)
_cell_angle_gamma 68.9720(10)
_cell_formula_units_Z 2
_cell_length_a 7.4903(5)
_cell_length_b 9.9299(7)
_cell_length_c 10.5580(8)
_cell_measurement_reflns_used 4347
_cell_measurement_temperature 298(2)
_cell_measurement_theta_max 28.23
_cell_measurement_theta_min 2.825
_cell_volume 684.52(8)
_computing_cell_refinement SMART
_computing_data_collection 'SMART (Bruker, 2004)'
_computing_data_reduction 'SAINT (Bruker, 2004)'
_computing_molecular_graphics 'SHELXTL (Sheldrick, 2000)'
_computing_publication_material SHELXTL
_computing_structure_refinement 'SHELXL97 (Sheldrick, 1997)'
_computing_structure_solution 'SHELXS97 (Sheldrick, 1997)'
_diffrn_ambient_temperature 298(2)
_diffrn_measured_fraction_theta_full 0.985
_diffrn_measured_fraction_theta_max 0.899
_diffrn_measurement_device_type 'Bruker APEXII CCD area-detector'
_diffrn_measurement_method '\f and \w'
_diffrn_radiation_monochromator graphite
_diffrn_radiation_source 'fine-focus sealed tube'
_diffrn_radiation_type MoK\a
_diffrn_radiation_wavelength 0.71073
_diffrn_reflns_av_R_equivalents 0.0252
_diffrn_reflns_av_sigmaI/netI 0.0371
_diffrn_reflns_limit_h_max 9
_diffrn_reflns_limit_h_min -9
_diffrn_reflns_limit_k_max 13
_diffrn_reflns_limit_k_min -13
_diffrn_reflns_limit_l_max 14
_diffrn_reflns_limit_l_min -13
_diffrn_reflns_number 5674
_diffrn_reflns_theta_full 25.00
_diffrn_reflns_theta_max 28.23
_diffrn_reflns_theta_min 2.07
_diffrn_standards_decay_% 0
_exptl_absorpt_coefficient_mu 10.278
_exptl_absorpt_correction_T_max 0.397
_exptl_absorpt_correction_T_min 0.086
_exptl_absorpt_correction_type numerical
_exptl_absorpt_process_details '(SADABS; Sheldrick, 2002)'
_exptl_crystal_colour colourless
_exptl_crystal_density_diffrn 2.219
_exptl_crystal_density_method 'not measured'
_exptl_crystal_description block
_exptl_crystal_F_000 432
_exptl_crystal_size_max 0.35
_exptl_crystal_size_mid 0.21
_exptl_crystal_size_min 0.09
_refine_diff_density_max 2.195
_refine_diff_density_min -1.951
_refine_ls_extinction_method none
_refine_ls_goodness_of_fit_ref 1.030
_refine_ls_hydrogen_treatment constr
_refine_ls_matrix_type full
_refine_ls_number_parameters 174
_refine_ls_number_reflns 3035
_refine_ls_number_restraints 3
_refine_ls_restrained_S_all 1.029
_refine_ls_R_factor_all 0.0358
_refine_ls_R_factor_gt 0.0327
_refine_ls_shift/su_max 0.000
_refine_ls_shift/su_mean 0.000
_refine_ls_structure_factor_coef Fsqd
_refine_ls_weighting_details 'calc w=1/[\s^2^(Fo^2^)+(0.0648P)^2^+0.0331P] where P=(Fo^2^+2Fc^2^)/3'
_refine_ls_weighting_scheme calc
_refine_ls_wR_factor_gt 0.0859
_refine_ls_wR_factor_ref 0.0877
_reflns_number_gt 2820
_reflns_number_total 3035
_reflns_threshold_expression I>2\s(I)
_cod_data_source_file kp2095.cif
_cod_data_source_block I
_cod_depositor_comments
;
The following automatic conversions were performed:
'_symmetry_cell_setting' value 'Triclinic' changed to 'triclinic'
according to '/home/saulius/struct/CIF-dictionaries/cif_core.dic'
dictionary named 'cif_core.dic' version 2.4.1 from 2010-06-29.

Automatic conversion script
Id: cif_fix_enum 1527 2010-12-29 10:47:43Z saulius 

The following automatic conversions were performed:

'_symmetry_cell_setting' value 'Triclinic' changed to 'triclinic'
according to /home/saulius/struct/CIF-dictionaries/cif_core.dic
dictionary named 'cif_core.dic' version 2.4.1 from 2010-06-29.

Automatic conversion script
Id: cif_fix_values 1715 2011-07-08 13:25:40Z adriana 
;
_cod_database_code 2213427
_cod_database_fobs_code 2213427

loop_
_symmetry_equiv_pos_as_xyz
'x, y, z'
'-x, -y, -z'

loop_
_atom_site_type_symbol
_atom_site_label
_atom_site_fract_x
_atom_site_fract_y
_atom_site_fract_z
_atom_site_U_iso_or_equiv
_atom_site_adp_type
_atom_site_calc_flag
_atom_site_refinement_flags
_atom_site_occupancy
Pt Pt1 0.05465(3) 0.00067(2) -0.160030(17) 0.02507(10) Uani d . 1
O O1 -0.1137(8) -0.3436(6) -0.0161(6) 0.0564(14) Uani d . 1
H H1D -0.2229 -0.3569 0.0087 0.085 Uiso calc R 1
O O1W -0.5098(9) 0.3814(8) -0.0428(7) 0.0669(17) Uani d D 1
H H1WA -0.4281 0.4025 -0.1171 0.08(3) Uiso d RD 1
H H1WB -0.6037 0.3658 -0.0596 0.19(8) Uiso d RD 1
O O2 0.4934(7) 0.1860(6) -0.2435(6) 0.0502(12) Uani d . 1
O O3 0.3112(6) 0.0383(5) -0.1784(4) 0.0312(9) Uani d . 1
O O4 -0.0945(7) 0.4393(5) -0.2745(6) 0.0503(12) Uani d . 1
O O5 -0.0882(6) 0.2174(5) -0.1795(5) 0.0318(9) Uani d . 1
O O6 0.4075(8) 0.3223(6) -0.6798(5) 0.0531(14) Uani d . 1
H H6C 0.3098 0.3932 -0.6848 0.080 Uiso calc R 1
N N1 0.1980(7) -0.2160(6) -0.1381(5) 0.0304(10) Uani d . 1
N N2 -0.2100(8) -0.0344(6) -0.1242(5) 0.0314(11) Uani d . 1
C C1 0.1471(11) -0.3043(8) -0.2069(7) 0.0448(15) Uani d . 1
H H1B 0.2291 -0.4047 -0.1945 0.054 Uiso calc R 1
H H1C 0.1777 -0.2702 -0.3034 0.054 Uiso calc R 1
C C2 -0.0650(11) -0.2983(8) -0.1560(9) 0.0485(17) Uani d . 1
H H2B -0.0812 -0.3687 -0.1993 0.058 Uiso calc R 1
C C3 -0.2080(11) -0.1534(8) -0.1885(8) 0.0459(16) Uani d . 1
H H3A -0.1744 -0.1265 -0.2861 0.055 Uiso calc R 1
H H3B -0.3409 -0.1626 -0.1593 0.055 Uiso calc R 1
C C4 0.2481(9) 0.1841(7) -0.4638(6) 0.0338(13) Uani d . 1
H H4A 0.3068 0.0791 -0.4541 0.041 Uiso calc R 1
H H4B 0.1306 0.2136 -0.4957 0.041 Uiso calc R 1
C C5 0.3968(13) 0.2677(10) -0.5425(8) 0.060(2) Uani d . 1
H H5A 0.5298 0.2073 -0.5351 0.072 Uiso calc R 1
C C6 0.3040(10) 0.3705(7) -0.4361(7) 0.0376(13) Uani d . 1
H H6A 0.2040 0.4588 -0.4595 0.045 Uiso calc R 1
H H6B 0.4004 0.3927 -0.4085 0.045 Uiso calc R 1
C C7 0.2172(8) 0.2547(6) -0.3369(6) 0.0278(11) Uani d . 1
C C8 0.3499(8) 0.1559(7) -0.2472(6) 0.0303(12) Uani d . 1
C C9 -0.0019(9) 0.3097(7) -0.2577(6) 0.0318(12) Uani d . 1

loop_
_atom_site_aniso_label
_atom_site_aniso_U_11
_atom_site_aniso_U_22
_atom_site_aniso_U_33
_atom_site_aniso_U_12
_atom_site_aniso_U_13
_atom_site_aniso_U_23
Pt1 0.02368(13) 0.02791(14) 0.02444(13) -0.00488(9) -0.01070(9) -0.00374(9)
O1 0.043(3) 0.040(3) 0.084(4) -0.015(2) -0.027(3) 0.011(3)
O1W 0.047(3) 0.078(5) 0.078(4) -0.020(3) -0.012(3) -0.023(3)
O2 0.046(3) 0.047(3) 0.071(3) -0.022(2) -0.038(2) 0.013(2)
O3 0.0223(19) 0.035(2) 0.037(2) -0.0062(16) -0.0143(17) -0.0005(18)
O4 0.040(3) 0.028(2) 0.073(3) 0.0023(19) -0.015(2) -0.009(2)
O5 0.0235(19) 0.026(2) 0.041(2) -0.0019(16) -0.0055(17) -0.0095(17)
O6 0.048(3) 0.055(3) 0.031(2) 0.006(2) -0.009(2) 0.005(2)
N1 0.027(2) 0.026(3) 0.037(3) -0.0034(19) -0.013(2) -0.005(2)
N2 0.029(2) 0.037(3) 0.035(3) -0.013(2) -0.016(2) -0.004(2)
C1 0.046(4) 0.036(4) 0.055(4) -0.004(3) -0.020(3) -0.015(3)
C2 0.045(4) 0.037(4) 0.074(5) -0.010(3) -0.027(4) -0.013(3)
C3 0.043(4) 0.043(4) 0.068(4) -0.011(3) -0.034(3) -0.013(3)
C4 0.035(3) 0.034(3) 0.030(3) 0.001(2) -0.013(2) -0.010(2)
C5 0.056(5) 0.059(5) 0.052(4) -0.004(4) -0.018(4) 0.004(4)
C6 0.037(3) 0.032(3) 0.041(3) -0.007(3) -0.016(3) 0.001(3)
C7 0.028(3) 0.028(3) 0.029(3) -0.006(2) -0.012(2) -0.006(2)
C8 0.026(3) 0.035(3) 0.031(3) -0.008(2) -0.009(2) -0.007(2)
C9 0.030(3) 0.035(3) 0.035(3) -0.006(2) -0.014(2) -0.013(2)

loop_
_atom_type_symbol
_atom_type_description
_atom_type_scat_dispersion_real
_atom_type_scat_dispersion_imag
_atom_type_scat_source
C C 0.0033 0.0016 'International Tables Vol C Tables 4.2.6.8 and 6.1.1.4'
H H 0.0000 0.0000 'International Tables Vol C Tables 4.2.6.8 and 6.1.1.4'
N N 0.0061 0.0033 'International Tables Vol C Tables 4.2.6.8 and 6.1.1.4'
O O 0.0106 0.0060 'International Tables Vol C Tables 4.2.6.8 and 6.1.1.4'
Pt Pt -1.7033 8.3905 'International Tables Vol C Tables 4.2.6.8 and 6.1.1.4'

loop_
_geom_angle_atom_site_label_1
_geom_angle_atom_site_label_2
_geom_angle_atom_site_label_3
_geom_angle_site_symmetry_3
_geom_angle
O3 Pt1 O5 . 90.70(18)
O3 Pt1 N1 . 88.98(19)
O5 Pt1 N1 . 179.22(15)
O3 Pt1 N2 . 174.96(16)
O5 Pt1 N2 . 88.5(2)
N1 Pt1 N2 . 91.7(2)
O3 Pt1 Pt1 2 88.42(12)
O5 Pt1 Pt1 2 89.26(13)
N1 Pt1 Pt1 2 90.02(15)
N2 Pt1 Pt1 2 86.58(15)
C2 O1 H1D . 109.5
H1WA O1W H1WB . 109.5
C8 O3 Pt1 . 121.6(4)
C9 O5 Pt1 . 122.2(4)
C5 O6 H6C . 109.5
C1 N1 Pt1 . 115.7(4)
C3 N2 Pt1 . 116.9(4)
N1 C1 C2 . 113.0(6)
N1 C1 H1B . 109.0
C2 C1 H1B . 109.0
N1 C1 H1C . 109.0
C2 C1 H1C . 109.0
H1B C1 H1C . 107.8
O1 C2 C1 . 109.9(6)
O1 C2 C3 . 110.4(6)
C1 C2 C3 . 114.7(7)
O1 C2 H2B . 107.2
C1 C2 H2B . 107.2
C3 C2 H2B . 107.2
N2 C3 C2 . 114.2(5)
N2 C3 H3A . 108.7
C2 C3 H3A . 108.7
N2 C3 H3B . 108.7
C2 C3 H3B . 108.7
H3A C3 H3B . 107.6
C5 C4 C7 . 87.3(5)
C5 C4 H4A . 114.1
C7 C4 H4A . 114.1
C5 C4 H4B . 114.1
C7 C4 H4B . 114.1
H4A C4 H4B . 111.3
O6 C5 C6 . 120.2(7)
O6 C5 C4 . 118.6(7)
C6 C5 C4 . 89.4(6)
O6 C5 H5A . 109.0
C6 C5 H5A . 109.0
C4 C5 H5A . 109.0
C5 C6 C7 . 89.0(5)
C5 C6 H6A . 113.8
C7 C6 H6A . 113.8
C5 C6 H6B . 113.8
C7 C6 H6B . 113.8
H6A C6 H6B . 111.0
C8 C7 C9 . 113.0(5)
C8 C7 C6 . 113.5(5)
C9 C7 C6 . 115.5(5)
C8 C7 C4 . 112.1(5)
C9 C7 C4 . 112.9(5)
C6 C7 C4 . 87.2(4)
O2 C8 O3 . 120.8(5)
O2 C8 C7 . 120.4(6)
O3 C8 C7 . 118.7(5)
O4 C9 O5 . 121.1(6)
O4 C9 C7 . 119.8(6)
O5 C9 C7 . 119.0(5)

loop_
_geom_bond_atom_site_label_1
_geom_bond_atom_site_label_2
_geom_bond_site_symmetry_2
_geom_bond_distance
Pt1 O3 . 2.025(4)
Pt1 O5 . 2.026(4)
Pt1 N1 . 2.027(5)
Pt1 N2 . 2.031(5)
Pt1 Pt1 2 3.1968(4)
O1 C2 . 1.400(10)
O1 H1D . 0.8200
O1W H1WA . 0.8521
O1W H1WB . 0.8518
O2 C8 . 1.230(7)
O3 C8 . 1.295(7)
O4 C9 . 1.226(8)
O5 C9 . 1.284(8)
O6 C5 . 1.408(9)
O6 H6C . 0.8200
N1 C1 . 1.473(8)
N2 C3 . 1.489(8)
C1 C2 . 1.480(10)
C1 H1B . 0.9700
C1 H1C . 0.9700
C2 C3 . 1.498(10)
C2 H2B . 0.9800
C3 H3A . 0.9700
C3 H3B . 0.9700
C4 C5 . 1.529(11)
C4 C7 . 1.568(8)
C4 H4A . 0.9700
C4 H4B . 0.9700
C5 C6 . 1.515(11)
C5 H5A . 0.9800
C6 C7 . 1.535(9)
C6 H6A . 0.9700
C6 H6B . 0.9700
C7 C8 . 1.530(8)
C7 C9 . 1.531(8)

loop_
_geom_hbond_atom_site_label_D
_geom_hbond_atom_site_label_H
_geom_hbond_atom_site_label_A
_geom_hbond_site_symmetry_A
_geom_hbond_distance_DH
_geom_hbond_distance_HA
_geom_hbond_distance_DA
_geom_hbond_angle_DHA
O6 H6C O4 2_564 0.82 1.94 2.752(7) 171.5
O1W H1WB O1 2_455 0.85 2.07 2.820(8) 146.6
O1W H1WA O4 . 0.85 2.59 3.391(8) 156.7
O1W H1WA O5 . 0.85 2.53 3.011(7) 117.1
O1 H1D O1W 2_455 0.82 2.01 2.820(8) 172.2
